data_8102012
loop_
_publ_author_name
'Guo, H.-M.'
'Zhang, B.-S.'
'Wang, Y.-H.'

_publ_section_title
;
Crystal structure of bis(1,10-phenanthroline-N,N')bis(2-chlorobenzoato)
lead(II) hydrate (1:2.5), [Pb(C~7~H~4~O~2~Cl)~2~(C~12~H~8~N~2~)~2~] 
&#x00B7; 2.5H~2~O
;
_journal_issue 3
_journal_name_full 'Zeitschrift f\"ur Kristallographie - New Crystal Structures'
_journal_page_first 352
_journal_page_last 354
_journal_volume 221
_journal_year 2006
_chemical_formula_structural '[Pb(C7H4O2Cl)2(C12H8N2)2] &#x00B7; 2.5H2O'
_chemical_formula_sum 'C38 H29 Cl2 N4 O6.5 Pb'
_chemical_formula_weight 923.74
_chemical_name_systematic
; 
bis(1,10-phenanthroline-N,N')bis(2-chloro-benzoato)lead(II), 
;
_space_group_IT_number 2
_symmetry_cell_setting triclinic
_symmetry_space_group_name_Hall '-P 1'
_symmetry_space_group_name_H-M 'P -1'
_atom_sites_solution_hydrogens geom
_atom_sites_solution_primary direct
_atom_sites_solution_secondary difmap
_audit_creation_method SHELXL-97
_cell_angle_alpha 95.34(3)
_cell_angle_beta 112.60(3)
_cell_angle_gamma 103.23(3)
_cell_formula_units_Z 2
_cell_length_a 11.548(2)
_cell_length_b 12.532(3)
_cell_length_c 13.661(3)
_cell_measurement_temperature 293(2)
_cell_volume 1740.3(9)
_computing_structure_refinement 'SHELXL-97 (Sheldrick, 1997)'
_computing_structure_solution 'SHELXS-97 (Sheldrick, 1990)'
_diffrn_ambient_temperature 293(2)
_diffrn_measured_fraction_theta_full 0.990
_diffrn_measured_fraction_theta_max 0.990
_diffrn_measurement_device_type 'Bruker APEX CCD II'
_diffrn_measurement_method phi/omega
_diffrn_radiation_monochromator graphite
_diffrn_radiation_source 'fine-focus sealed tube'
_diffrn_radiation_type MoK\a
_diffrn_radiation_wavelength 0.71073
_diffrn_reflns_av_R_equivalents 0.0352
_diffrn_reflns_av_sigmaI/netI 0.0551
_diffrn_reflns_limit_h_max 15
_diffrn_reflns_limit_h_min -15
_diffrn_reflns_limit_k_max 15
_diffrn_reflns_limit_k_min -16
_diffrn_reflns_limit_l_max 18
_diffrn_reflns_limit_l_min -17
_diffrn_reflns_number 19554
_diffrn_reflns_theta_full 28.33
_diffrn_reflns_theta_max 28.33
_diffrn_reflns_theta_min 2.97
_exptl_absorpt_coefficient_mu 5.056
_exptl_crystal_colour brown
_exptl_crystal_density_diffrn 1.763
_exptl_crystal_density_method 'not measured'
_exptl_crystal_description pillar-like
_exptl_crystal_F_000 906
_exptl_crystal_size_max 0.338
_exptl_crystal_size_mid 0.158
_exptl_crystal_size_min 0.078
_refine_diff_density_max 0.887
_refine_diff_density_min -0.649
_refine_diff_density_rms 0.095
_refine_ls_extinction_method none
_refine_ls_goodness_of_fit_ref 1.006
_refine_ls_hydrogen_treatment mixed
_refine_ls_matrix_type full
_refine_ls_number_parameters 479
_refine_ls_number_reflns 8603
_refine_ls_number_restraints 4
_refine_ls_restrained_S_all 1.023
_refine_ls_R_factor_all 0.0540
_refine_ls_R_factor_gt 0.0367
_refine_ls_shift/su_max 0.002
_refine_ls_shift/su_mean 0.000
_refine_ls_structure_factor_coef Fsqd
_refine_ls_weighting_details 'calc w=1/[\s^2^(Fo^2^)+(0.0379P)^2^+0.0000P] where P=(Fo^2^+2Fc^2^)/3'
_refine_ls_weighting_scheme calc
_refine_ls_wR_factor_gt 0.0777
_refine_ls_wR_factor_ref 0.0821
_reflns_number_gt 6552
_reflns_number_total 8603
_reflns_threshold_expression >2sigma(I)
_cod_data_source_file 1267-1827.cff
_cod_data_source_block b
_cod_original_cell_volume 1740.5(6)
_cod_original_sg_symbol_H-M P-1
_cod_database_code 8102012

loop_
_symmetry_equiv_pos_as_xyz
'x, y, z'
'-x, -y, -z'

loop_
_atom_site_label
_atom_site_type_symbol
_atom_site_fract_x
_atom_site_fract_y
_atom_site_fract_z
_atom_site_U_iso_or_equiv
_atom_site_adp_type
_atom_site_occupancy
_atom_site_symmetry_multiplicity
_atom_site_Wyckoff_symbol
_atom_site_calc_flag
_atom_site_refinement_flags
_atom_site_disorder_assembly
_atom_site_disorder_group
Pb1 Pb 0.727112(16) 0.743923(13) 0.646780(12) 0.04666(7) Uani 1 2 i d . . .
Cl1 Cl 0.4623(3) 1.0190(3) 0.3734(2) 0.1093(12) Uani 0.667(5) 2 i d P A -1
Cl1' Cl 0.7912(5) 0.8348(5) 0.3137(4) 0.097(2) Uani 0.333(5) 2 i d PD A -2
Cl2 Cl 0.41942(15) 0.71900(15) 0.89157(13) 0.0859(4) Uani 1 2 i d . . .
N1 N 0.7256(3) 0.5519(3) 0.5407(3) 0.0488(8) Uani 1 2 i d . . .
N2 N 0.8981(4) 0.7536(3) 0.5601(3) 0.0576(10) Uani 1 2 i d . . .
N3 N 0.9140(4) 0.9171(3) 0.7819(3) 0.0525(9) Uani 1 2 i d . . .
N4 N 0.9203(3) 0.7016(3) 0.7978(3) 0.0483(8) Uani 1 2 i d . . .
O1 O 0.5741(4) 0.7575(4) 0.4270(3) 0.0988(15) Uani 1 2 i d . . .
O2 O 0.7097(5) 0.9142(3) 0.5358(3) 0.0990(15) Uani 1 2 i d . . .
O3 O 0.6485(4) 0.7669(3) 0.8086(3) 0.0696(10) Uani 1 2 i d . . .
O4 O 0.6243(3) 0.5883(2) 0.7518(2) 0.0576(8) Uani 1 2 i d . . .
O5 O 1.2994(15) 0.8627(14) 0.3946(16) 0.204(7) Uani 0.50 2 i d PD . .
H5A H 1.2971 0.8011 0.3663 0.307 Uiso 0.50 2 i d PRD . .
H5B H 1.3763 0.8622 0.4037 0.307 Uiso 0.50 2 i d PRD . .
O6 O 0.6202(4) 0.3674(3) 0.7739(3) 0.0701(9) Uani 1 2 i d . . .
H6A H 0.6202 0.4314 0.7553 0.105 Uiso 1 2 i d R . .
H6B H 0.5598 0.3407 0.7308 0.105 Uiso 1 2 i d R . .
O7 O 1.1906(6) 0.7094(6) 0.2559(5) 0.152(2) Uani 1 2 i d . . .
H7A H 1.1154 0.6768 0.2120 0.228 Uiso 1 2 i d R . .
H7B H 1.2354 0.6705 0.2473 0.228 Uiso 1 2 i d R . .
C1 C 0.6458(4) 0.4539(4) 0.5336(4) 0.0548(11) Uani 1 2 i d . . .
H1 H 0.5946 0.4516 0.5722 0.066 Uiso 1 2 i calc R . .
C2 C 0.6343(5) 0.3546(4) 0.4717(4) 0.0604(12) Uani 1 2 i d . . .
H2 H 0.5804 0.2871 0.4720 0.072 Uiso 1 2 i calc R . .
C3 C 0.7040(5) 0.3584(4) 0.4106(4) 0.0618(13) Uani 1 2 i d . . .
H3 H 0.6951 0.2932 0.3663 0.074 Uiso 1 2 i calc R . .
C4 C 0.7898(5) 0.4604(4) 0.4139(3) 0.0531(11) Uani 1 2 i d . . .
C5 C 0.8695(5) 0.4692(4) 0.3552(4) 0.0608(12) Uani 1 2 i d . . .
H5 H 0.8630 0.4061 0.3096 0.073 Uiso 1 2 i calc R . .
C6 C 0.9533(5) 0.5671(5) 0.3651(4) 0.0640(13) Uani 1 2 i d . . .
H6 H 1.0051 0.5703 0.3269 0.077 Uiso 1 2 i calc R . .
C7 C 0.9659(4) 0.6672(4) 0.4329(4) 0.0558(11) Uani 1 2 i d . . .
C8 C 1.0529(5) 0.7700(5) 0.4448(5) 0.0739(15) Uani 1 2 i d . . .
H8 H 1.1052 0.7772 0.4069 0.089 Uiso 1 2 i calc R . .
C9 C 1.0598(6) 0.8603(5) 0.5136(5) 0.0884(19) Uani 1 2 i d . . .
H9 H 1.1181 0.9294 0.5235 0.106 Uiso 1 2 i calc R . .
C10 C 0.9804(6) 0.8490(5) 0.5682(5) 0.0759(16) Uani 1 2 i d . . .
H10 H 0.9856 0.9122 0.6131 0.091 Uiso 1 2 i calc R . .
C11 C 0.8882(4) 0.6620(4) 0.4922(4) 0.0510(10) Uani 1 2 i d . . .
C12 C 0.7973(4) 0.5561(4) 0.4821(3) 0.0463(10) Uani 1 2 i d . . .
C13 C 0.6335(5) 0.8584(4) 0.4449(4) 0.0594(12) Uani 1 2 i d . . .
C14 C 0.6243(5) 0.9134(4) 0.3507(4) 0.0557(11) Uani 1 2 i d . A .
C15 C 0.6816(6) 0.8964(6) 0.2874(6) 0.109(2) Uani 1 2 i d D . .
H15 H 0.7294 0.8454 0.3073 0.131 Uiso 0.667(5) 2 i calc PR A -1
C16 C 0.6882(12) 0.9333(10) 0.2031(8) 0.148(4) Uani 1 2 i d . A .
H16 H 0.7298 0.9069 0.1640 0.178 Uiso 1 2 i calc R . .
C17 C 0.6315(12) 1.0095(8) 0.1800(7) 0.133(4) Uani 1 2 i d . . .
H17 H 0.6390 1.0452 0.1250 0.160 Uiso 1 2 i calc R A .
C18 C 0.5597(8) 1.0424(6) 0.2317(7) 0.109(3) Uani 1 2 i d . A .
H18 H 0.5151 1.0952 0.2104 0.130 Uiso 1 2 i calc R . .
C19 C 0.5580(6) 0.9905(5) 0.3196(5) 0.0841(18) Uani 1 2 i d . . .
H19 H 0.5107 1.0095 0.3568 0.101 Uiso 0.333(5) 2 i calc PR A -2
C21 C 0.9084(5) 1.0208(4) 0.7756(4) 0.0637(13) Uani 1 2 i d . . .
H21 H 0.8394 1.0322 0.7180 0.076 Uiso 1 2 i calc R . .
C22 C 1.0033(6) 1.1144(4) 0.8531(5) 0.0722(15) Uani 1 2 i d . . .
H22 H 0.9966 1.1862 0.8469 0.087 Uiso 1 2 i calc R . .
C23 C 1.1043(6) 1.0983(4) 0.9365(5) 0.0707(14) Uani 1 2 i d . . .
H23 H 1.1669 1.1594 0.9885 0.085 Uiso 1 2 i calc R . .
C24 C 1.1154(5) 0.9901(4) 0.9452(4) 0.0586(12) Uani 1 2 i d . . .
C25 C 1.2202(5) 0.9677(5) 1.0297(4) 0.0716(14) Uani 1 2 i d . . .
H25 H 1.2854 1.0273 1.0820 0.086 Uiso 1 2 i calc R . .
C26 C 1.2281(5) 0.8637(5) 1.0364(4) 0.0741(15) Uani 1 2 i d . . .
H26 H 1.3002 0.8523 1.0907 0.089 Uiso 1 2 i calc R . .
C27 C 1.1244(5) 0.7684(4) 0.9592(4) 0.0563(11) Uani 1 2 i d . . .
C28 C 1.1230(5) 0.6578(5) 0.9655(4) 0.0647(13) Uani 1 2 i d . . .
H28 H 1.1911 0.6422 1.0205 0.078 Uiso 1 2 i calc R . .
C29 C 1.0219(5) 0.5726(4) 0.8911(4) 0.0569(12) Uani 1 2 i d . . .
H29 H 1.0191 0.4985 0.8956 0.068 Uiso 1 2 i calc R . .
C30 C 0.9234(5) 0.5980(4) 0.8088(4) 0.0538(11) Uani 1 2 i d . . .
H30 H 0.8552 0.5391 0.7581 0.065 Uiso 1 2 i calc R . .
C31 C 1.0193(4) 0.7870(4) 0.8731(3) 0.0477(10) Uani 1 2 i d . . .
C32 C 1.0149(4) 0.9002(4) 0.8653(3) 0.0490(10) Uani 1 2 i d . . .
C33 C 0.6317(4) 0.6678(4) 0.8198(3) 0.0482(10) Uani 1 2 i d . . .
C34 C 0.6308(4) 0.6436(3) 0.9257(4) 0.0479(10) Uani 1 2 i d . . .
C35 C 0.7274(5) 0.5962(4) 0.9896(4) 0.0623(13) Uani 1 2 i d . . .
H35 H 0.7853 0.5772 0.9639 0.075 Uiso 1 2 i calc R . .
C36 C 0.7354(6) 0.5782(5) 1.0901(5) 0.0740(15) Uani 1 2 i d . . .
H36 H 0.8003 0.5486 1.1322 0.089 Uiso 1 2 i calc R . .
C37 C 0.6498(6) 0.6032(5) 1.1286(4) 0.0693(14) Uani 1 2 i d . . .
H37 H 0.6568 0.5907 1.1964 0.083 Uiso 1 2 i calc R . .
C38 C 0.5527(5) 0.6469(4) 1.0670(4) 0.0627(13) Uani 1 2 i d . . .
H38 H 0.4932 0.6630 1.0923 0.075 Uiso 1 2 i calc R . .
C39 C 0.5456(4) 0.6663(4) 0.9670(4) 0.0520(11) Uani 1 2 i d . . .

loop_
_atom_site_aniso_label
_atom_site_aniso_U_11
_atom_site_aniso_U_22
_atom_site_aniso_U_33
_atom_site_aniso_U_23
_atom_site_aniso_U_13
_atom_site_aniso_U_12
Pb1 0.05333(11) 0.04647(10) 0.04003(10) 0.00732(7) 0.01992(7) 0.01393(7)
Cl1 0.148(3) 0.144(3) 0.0942(19) 0.0547(17) 0.0715(18) 0.102(2)
Cl1' 0.102(4) 0.133(5) 0.073(3) 0.016(3) 0.038(3) 0.066(3)
Cl2 0.0828(9) 0.1217(13) 0.0826(10) 0.0465(9) 0.0450(8) 0.0551(9)
N1 0.054(2) 0.050(2) 0.043(2) 0.0094(16) 0.0244(17) 0.0090(17)
N2 0.068(2) 0.049(2) 0.062(2) 0.0066(19) 0.040(2) 0.0060(19)
N3 0.060(2) 0.043(2) 0.054(2) 0.0060(17) 0.0258(19) 0.0141(17)
N4 0.052(2) 0.046(2) 0.044(2) 0.0051(16) 0.0187(17) 0.0118(17)
O1 0.112(3) 0.087(3) 0.059(2) 0.022(2) 0.023(2) -0.024(2)
O2 0.167(4) 0.057(2) 0.051(2) 0.0111(19) 0.024(3) 0.030(3)
O3 0.113(3) 0.0466(19) 0.063(2) 0.0147(16) 0.051(2) 0.0212(19)
O4 0.079(2) 0.0476(18) 0.0506(18) 0.0050(15) 0.0337(17) 0.0158(16)
O5 0.170(13) 0.195(16) 0.30(2) 0.098(15) 0.133(15) 0.059(11)
O6 0.086(2) 0.058(2) 0.063(2) 0.0120(17) 0.0294(19) 0.0189(18)
O7 0.170(6) 0.203(7) 0.174(6) 0.101(5) 0.118(5) 0.117(5)
C1 0.053(3) 0.056(3) 0.050(3) 0.010(2) 0.021(2) 0.007(2)
C2 0.059(3) 0.050(3) 0.055(3) 0.010(2) 0.015(2) 0.001(2)
C3 0.070(3) 0.045(3) 0.053(3) 0.001(2) 0.013(3) 0.011(2)
C4 0.059(3) 0.058(3) 0.039(2) 0.010(2) 0.014(2) 0.022(2)
C5 0.073(3) 0.065(3) 0.046(3) 0.001(2) 0.026(2) 0.024(3)
C6 0.068(3) 0.080(4) 0.051(3) 0.012(3) 0.029(3) 0.026(3)
C7 0.050(3) 0.073(3) 0.044(2) 0.009(2) 0.020(2) 0.017(2)
C8 0.069(3) 0.078(4) 0.079(4) 0.008(3) 0.046(3) 0.005(3)
C9 0.095(4) 0.065(4) 0.102(5) 0.000(3) 0.062(4) -0.015(3)
C10 0.087(4) 0.055(3) 0.085(4) -0.004(3) 0.053(3) -0.002(3)
C11 0.052(3) 0.054(3) 0.045(2) 0.008(2) 0.020(2) 0.014(2)
C12 0.046(2) 0.056(3) 0.033(2) 0.0107(19) 0.0128(18) 0.016(2)
C13 0.071(3) 0.055(3) 0.055(3) 0.015(2) 0.026(3) 0.023(3)
C14 0.056(3) 0.060(3) 0.048(3) 0.019(2) 0.022(2) 0.010(2)
C15 0.101(5) 0.137(7) 0.079(5) 0.020(4) 0.046(4) 0.002(5)
C16 0.206(11) 0.124(8) 0.123(8) 0.030(6) 0.112(8) -0.012(8)
C17 0.193(11) 0.084(6) 0.096(6) 0.012(5) 0.066(7) -0.017(6)
C18 0.108(5) 0.074(4) 0.091(5) 0.032(4) -0.008(4) 0.009(4)
C19 0.072(4) 0.078(4) 0.086(4) 0.029(3) 0.013(3) 0.021(3)
C21 0.075(3) 0.048(3) 0.066(3) 0.006(2) 0.028(3) 0.020(2)
C22 0.098(4) 0.038(3) 0.083(4) -0.001(3) 0.048(4) 0.013(3)
C23 0.076(4) 0.050(3) 0.073(4) -0.008(3) 0.032(3) 0.002(3)
C24 0.055(3) 0.059(3) 0.054(3) -0.006(2) 0.025(2) 0.006(2)
C25 0.056(3) 0.073(4) 0.066(3) -0.008(3) 0.017(3) 0.005(3)
C26 0.061(3) 0.088(4) 0.055(3) -0.001(3) 0.012(3) 0.018(3)
C27 0.056(3) 0.072(3) 0.046(3) 0.010(2) 0.024(2) 0.025(2)
C28 0.064(3) 0.078(4) 0.060(3) 0.020(3) 0.026(3) 0.034(3)
C29 0.066(3) 0.053(3) 0.061(3) 0.014(2) 0.030(3) 0.028(2)
C30 0.058(3) 0.049(3) 0.052(3) 0.007(2) 0.021(2) 0.017(2)
C31 0.051(2) 0.055(3) 0.044(2) 0.008(2) 0.026(2) 0.017(2)
C32 0.053(3) 0.051(3) 0.046(2) 0.003(2) 0.028(2) 0.012(2)
C33 0.053(3) 0.052(3) 0.042(2) 0.010(2) 0.023(2) 0.013(2)
C34 0.052(2) 0.040(2) 0.048(2) 0.0049(19) 0.022(2) 0.0058(19)
C35 0.081(3) 0.054(3) 0.062(3) 0.014(2) 0.039(3) 0.022(3)
C36 0.084(4) 0.082(4) 0.062(3) 0.027(3) 0.026(3) 0.036(3)
C37 0.091(4) 0.075(4) 0.049(3) 0.017(3) 0.034(3) 0.028(3)
C38 0.078(3) 0.069(3) 0.053(3) 0.011(2) 0.040(3) 0.020(3)
C39 0.057(3) 0.052(3) 0.051(3) 0.012(2) 0.027(2) 0.013(2)

loop_
_atom_type_symbol
_atom_type_description
_atom_type_scat_dispersion_real
_atom_type_scat_dispersion_imag
_atom_type_scat_source
C C 0.0033 0.0016 'International Tables Vol C Tables 4.2.6.8 and 6.1.1.4'
H H 0.0000 0.0000 'International Tables Vol C Tables 4.2.6.8 and 6.1.1.4'
N N 0.0061 0.0033 'International Tables Vol C Tables 4.2.6.8 and 6.1.1.4'
O O 0.0106 0.0060 'International Tables Vol C Tables 4.2.6.8 and 6.1.1.4'
Cl Cl 0.1484 0.1585 'International Tables Vol C Tables 4.2.6.8 and 6.1.1.4'
Pb Pb -3.3944 10.1111 'International Tables Vol C Tables 4.2.6.8 and 6.1.1.4'

loop_
_geom_angle_atom_site_label_1
_geom_angle_atom_site_label_2
_geom_angle_atom_site_label_3
_geom_angle
_geom_angle_site_symmetry_1
_geom_angle_site_symmetry_3
_geom_angle_publ_flag
N4 Pb1 N3 63.63(12) . . ?
N4 Pb1 N2 77.87(12) . . ?
N3 Pb1 N2 80.90(12) . . ?
N4 Pb1 N1 80.73(11) . . ?
N3 Pb1 N1 133.41(11) . . ?
N2 Pb1 N1 62.19(11) . . ?
N4 Pb1 O3 81.80(11) . . ?
N3 Pb1 O3 78.82(11) . . ?
N2 Pb1 O3 156.06(13) . . ?
N1 Pb1 O3 126.61(10) . . ?
N4 Pb1 O2 133.20(14) . . ?
N3 Pb1 O2 75.54(13) . . ?
N2 Pb1 O2 73.88(14) . . ?
N1 Pb1 O2 115.98(11) . . ?
O3 Pb1 O2 112.70(12) . . ?
C15 Cl1' C16 35.6(4) . . ?
C1 N1 C12 118.3(4) . . ?
C1 N1 Pb1 122.3(3) . . ?
C12 N1 Pb1 119.0(3) . . ?
C10 N2 C11 118.2(4) . . ?
C10 N2 Pb1 121.2(3) . . ?
C11 N2 Pb1 119.8(3) . . ?
C21 N3 C32 119.0(4) . . ?
C21 N3 Pb1 121.8(3) . . ?
C32 N3 Pb1 119.1(3) . . ?
C30 N4 C31 117.6(4) . . ?
C30 N4 Pb1 122.4(3) . . ?
C31 N4 Pb1 119.9(3) . . ?
C13 O2 Pb1 98.6(3) . . ?
C33 O3 Pb1 96.5(3) . . ?
H5A O5 H5B 70.6 . . ?
H6A O6 H6B 92.2 . . ?
H7A O7 H7B 105.5 . . ?
N1 C1 C2 123.8(4) . . ?
N1 C1 H1 118.1 . . ?
C2 C1 H1 118.1 . . ?
C3 C2 C1 118.4(4) . . ?
C3 C2 H2 120.8 . . ?
C1 C2 H2 120.8 . . ?
C2 C3 C4 120.5(5) . . ?
C2 C3 H3 119.8 . . ?
C4 C3 H3 119.8 . . ?
C3 C4 C12 116.6(4) . . ?
C3 C4 C5 123.3(4) . . ?
C12 C4 C5 120.1(4) . . ?
C6 C5 C4 120.7(5) . . ?
C6 C5 H5 119.6 . . ?
C4 C5 H5 119.6 . . ?
C5 C6 C7 122.0(5) . . ?
C5 C6 H6 119.0 . . ?
C7 C6 H6 119.0 . . ?
C8 C7 C11 118.0(5) . . ?
C8 C7 C6 123.0(5) . . ?
C11 C7 C6 119.0(4) . . ?
C9 C8 C7 118.5(5) . . ?
C9 C8 H8 120.7 . . ?
C7 C8 H8 120.7 . . ?
C8 C9 C10 120.3(5) . . ?
C8 C9 H9 119.9 . . ?
C10 C9 H9 119.9 . . ?
N2 C10 C9 123.2(5) . . ?
N2 C10 H10 118.4 . . ?
C9 C10 H10 118.4 . . ?
N2 C11 C7 121.8(4) . . ?
N2 C11 C12 118.8(4) . . ?
C7 C11 C12 119.3(4) . . ?
N1 C12 C4 122.5(4) . . ?
N1 C12 C11 118.7(4) . . ?
C4 C12 C11 118.8(4) . . ?
O2 C13 O1 123.8(5) . . ?
O2 C13 C14 117.2(5) . . ?
O1 C13 C14 118.7(5) . . ?
C15 C14 C19 109.9(5) . . ?
C15 C14 C13 124.6(5) . . ?
C19 C14 C13 125.5(5) . . ?
C16 C15 C14 135.5(8) . . ?
C16 C15 Cl1' 99.7(8) . . ?
C14 C15 Cl1' 123.9(5) . . ?
C16 C15 H15 112.2 . . ?
C14 C15 H15 112.2 . . ?
Cl1' C15 H15 16.3 . . ?
C17 C16 C15 112.9(10) . . ?
C17 C16 Cl1' 154.1(9) . . ?
C15 C16 Cl1' 44.7(5) . . ?
C17 C16 H16 123.5 . . ?
C15 C16 H16 123.5 . . ?
Cl1' C16 H16 80.2 . . ?
C16 C17 C18 123.9(9) . . ?
C16 C17 H17 118.1 . . ?
C18 C17 H17 118.1 . . ?
C17 C18 C19 115.9(7) . . ?
C17 C18 H18 122.0 . . ?
C19 C18 H18 122.0 . . ?
C14 C19 C18 121.6(7) . . ?
C14 C19 Cl1 121.8(5) . . ?
C18 C19 Cl1 116.4(6) . . ?
C14 C19 H19 119.2 . . ?
C18 C19 H19 119.2 . . ?
Cl1 C19 H19 5.7 . . ?
N3 C21 C22 122.3(5) . . ?
N3 C21 H21 118.9 . . ?
C22 C21 H21 118.9 . . ?
C23 C22 C21 119.1(5) . . ?
C23 C22 H22 120.5 . . ?
C21 C22 H22 120.5 . . ?
C22 C23 C24 120.5(5) . . ?
C22 C23 H23 119.8 . . ?
C24 C23 H23 119.8 . . ?
C23 C24 C32 117.0(5) . . ?
C23 C24 C25 123.2(5) . . ?
C32 C24 C25 119.7(5) . . ?
C26 C25 C24 122.0(5) . . ?
C26 C25 H25 119.0 . . ?
C24 C25 H25 119.0 . . ?
C25 C26 C27 120.4(5) . . ?
C25 C26 H26 119.8 . . ?
C27 C26 H26 119.8 . . ?
C28 C27 C31 117.5(5) . . ?
C28 C27 C26 123.2(5) . . ?
C31 C27 C26 119.3(5) . . ?
C29 C28 C27 120.0(5) . . ?
C29 C28 H28 120.0 . . ?
C27 C28 H28 120.0 . . ?
C28 C29 C30 118.9(5) . . ?
C28 C29 H29 120.6 . . ?
C30 C29 H29 120.6 . . ?
N4 C30 C29 123.9(4) . . ?
N4 C30 H30 118.1 . . ?
C29 C30 H30 118.1 . . ?
N4 C31 C27 122.2(4) . . ?
N4 C31 C32 118.5(4) . . ?
C27 C31 C32 119.4(4) . . ?
N3 C32 C24 122.1(4) . . ?
N3 C32 C31 118.8(4) . . ?
C24 C32 C31 119.1(4) . . ?
O3 C33 O4 124.3(4) . . ?
O3 C33 C34 117.4(4) . . ?
O4 C33 C34 118.1(4) . . ?
C39 C34 C35 117.0(4) . . ?
C39 C34 C33 125.3(4) . . ?
C35 C34 C33 117.7(4) . . ?
C36 C35 C34 120.0(5) . . ?
C36 C35 H35 120.0 . . ?
C34 C35 H35 120.0 . . ?
C37 C36 C35 121.1(5) . . ?
C37 C36 H36 119.4 . . ?
C35 C36 H36 119.4 . . ?
C36 C37 C38 120.2(5) . . ?
C36 C37 H37 119.9 . . ?
C38 C37 H37 119.9 . . ?
C37 C38 C39 118.8(5) . . ?
C37 C38 H38 120.6 . . ?
C39 C38 H38 120.6 . . ?
C34 C39 C38 123.0(4) . . ?
C34 C39 Cl2 120.1(3) . . ?
C38 C39 Cl2 116.9(4) . . ?

loop_
_geom_bond_atom_site_label_1
_geom_bond_atom_site_label_2
_geom_bond_distance
_geom_bond_site_symmetry_2
_geom_bond_publ_flag
Pb1 N4 2.593(4) . ?
Pb1 N3 2.612(4) . ?
Pb1 N2 2.651(4) . ?
Pb1 N1 2.684(4) . ?
Pb1 O3 2.708(3) . ?
Pb1 O2 2.730(4) . ?
Cl1 C19 1.627(7) . ?
Cl1' C15 1.573(2) . ?
Cl1' C16 2.204(14) . ?
Cl2 C39 1.742(5) . ?
N1 C1 1.325(6) . ?
N1 C12 1.352(5) . ?
N2 C10 1.312(6) . ?
N2 C11 1.361(6) . ?
N3 C21 1.325(6) . ?
N3 C32 1.355(6) . ?
N4 C30 1.328(5) . ?
N4 C31 1.357(5) . ?
O1 C13 1.243(6) . ?
O2 C13 1.234(6) . ?
O3 C33 1.245(5) . ?
O4 C33 1.262(5) . ?
O5 H5A 0.8199 . ?
O5 H5B 0.8499 . ?
O6 H6A 0.8637 . ?
O6 H6B 0.6964 . ?
O7 H7A 0.8199 . ?
O7 H7B 0.8196 . ?
C1 C2 1.387(7) . ?
C1 H1 0.9300 . ?
C2 C3 1.362(7) . ?
C2 H2 0.9300 . ?
C3 C4 1.411(7) . ?
C3 H3 0.9300 . ?
C4 C12 1.413(6) . ?
C4 C5 1.429(7) . ?
C5 C6 1.336(7) . ?
C5 H5 0.9300 . ?
C6 C7 1.431(7) . ?
C6 H6 0.9300 . ?
C7 C8 1.393(7) . ?
C7 C11 1.417(6) . ?
C8 C9 1.368(8) . ?
C8 H8 0.9300 . ?
C9 C10 1.380(7) . ?
C9 H9 0.9300 . ?
C10 H10 0.9300 . ?
C11 C12 1.450(6) . ?
C13 C14 1.495(6) . ?
C14 C15 1.305(7) . ?
C14 C19 1.365(7) . ?
C15 C16 1.302(10) . ?
C15 H15 0.9300 . ?
C16 C17 1.274(14) . ?
C16 H16 0.9300 . ?
C17 C18 1.382(12) . ?
C17 H17 0.9300 . ?
C18 C19 1.422(10) . ?
C18 H18 0.9300 . ?
C19 H19 0.9300 . ?
C21 C22 1.409(7) . ?
C21 H21 0.9300 . ?
C22 C23 1.353(8) . ?
C22 H22 0.9300 . ?
C23 C24 1.402(7) . ?
C23 H23 0.9300 . ?
C24 C32 1.416(6) . ?
C24 C25 1.421(7) . ?
C25 C26 1.335(8) . ?
C25 H25 0.9300 . ?
C26 C27 1.454(7) . ?
C26 H26 0.9300 . ?
C27 C28 1.393(7) . ?
C27 C31 1.413(6) . ?
C28 C29 1.360(7) . ?
C28 H28 0.9300 . ?
C29 C30 1.382(6) . ?
C29 H29 0.9300 . ?
C30 H30 0.9300 . ?
C31 C32 1.444(6) . ?
C33 C34 1.509(6) . ?
C34 C39 1.375(6) . ?
C34 C35 1.418(7) . ?
C35 C36 1.384(7) . ?
C35 H35 0.9300 . ?
C36 C37 1.364(7) . ?
C36 H36 0.9300 . ?
C37 C38 1.380(7) . ?
C37 H37 0.9300 . ?
C38 C39 1.385(6) . ?
C38 H38 0.9300 . ?
